data_2235374
loop_
_publ_author_name
'Sabari, V.'
'Selvakumar, R.'
'Bakthadoss, M.'
'Aravindhan, S.'

_publ_section_title
;
 (2<i>E</i>,2'<i>E</i>)-Dimethyl
 2,2'-[(phenylazanediyl)bis(methylene)]bis(3-phenylacrylate)
;
_journal_coeditor_code BT5946
_journal_issue 7
_journal_name_full 'Acta Crystallographica Section E'
_journal_page_first o2265
_journal_paper_doi 10.1107/S1600536812029042
_journal_volume 68
_journal_year 2012
_chemical_formula_iupac 'C28 H27 N O4'
_chemical_formula_moiety 'C28 H27 N O4'
_chemical_formula_sum 'C28 H27 N O4'
_chemical_formula_weight 441.51
_chemical_name_systematic
;
(2<i>E</i>,2'<i>E</i>)-Dimethyl
2,2'-[(phenylazanediyl)bis(methylene)]bis(3-phenylacrylate)
;
_space_group_IT_number 2
_symmetry_cell_setting triclinic
_symmetry_space_group_name_Hall '-P 1'
_symmetry_space_group_name_H-M 'P -1'
_atom_sites_solution_hydrogens geom
_atom_sites_solution_primary direct
_atom_sites_solution_secondary difmap
_audit_creation_method SHELXL-97
_cell_angle_alpha 101.131(2)
_cell_angle_beta 106.039(2)
_cell_angle_gamma 114.8170(10)
_cell_formula_units_Z 2
_cell_length_a 9.9099(2)
_cell_length_b 11.7327(2)
_cell_length_c 12.4079(4)
_cell_measurement_reflns_used 5710
_cell_measurement_temperature 298(2)
_cell_measurement_theta_max 28.45
_cell_measurement_theta_min 1.83
_cell_volume 1176.86(6)
_computing_cell_refinement 'SAINT (Bruker, 2008)'
_computing_data_collection 'APEX2 (Bruker, 2008)'
_computing_data_reduction 'SAINT (Bruker, 2008)'
_computing_molecular_graphics '<i>ORTEP-3 for Windows</i> (Farrugia, 1997)'
_computing_publication_material '<i>PLATON</i> (Spek, 2009)'
_computing_structure_refinement '<i>SHELXL97</i> (Sheldrick, 2008)'
_computing_structure_solution '<i>SHELXS97</i> (Sheldrick, 2008)'
_diffrn_ambient_temperature 298(2)
_diffrn_measured_fraction_theta_full 0.991
_diffrn_measured_fraction_theta_max 0.961
_diffrn_measurement_device_type 'Bruker APEXII CCD area-detector'
_diffrn_measurement_method '\w and \f scans'
_diffrn_radiation_monochromator graphite
_diffrn_radiation_source 'fine-focus sealed tube'
_diffrn_radiation_type MoK\a
_diffrn_radiation_wavelength 0.71073
_diffrn_reflns_av_R_equivalents 0.0237
_diffrn_reflns_av_sigmaI/netI 0.0326
_diffrn_reflns_limit_h_max 13
_diffrn_reflns_limit_h_min -12
_diffrn_reflns_limit_k_max 15
_diffrn_reflns_limit_k_min -15
_diffrn_reflns_limit_l_max 16
_diffrn_reflns_limit_l_min -16
_diffrn_reflns_number 15565
_diffrn_reflns_theta_full 25.50
_diffrn_reflns_theta_max 28.45
_diffrn_reflns_theta_min 1.83
_exptl_absorpt_coefficient_mu 0.083
_exptl_absorpt_correction_T_max 0.9917
_exptl_absorpt_correction_T_min 0.9715
_exptl_absorpt_correction_type multi-scan
_exptl_absorpt_process_details '(SADABS; Bruker, 2008)'
_exptl_crystal_colour colourless
_exptl_crystal_density_diffrn 1.246
_exptl_crystal_density_method 'not measured'
_exptl_crystal_description triclinic
_exptl_crystal_F_000 468
_exptl_crystal_size_max 0.32
_exptl_crystal_size_mid 0.20
_exptl_crystal_size_min 0.10
_refine_diff_density_max 0.264
_refine_diff_density_min -0.193
_refine_ls_extinction_method none
_refine_ls_goodness_of_fit_ref 1.028
_refine_ls_hydrogen_treatment constr
_refine_ls_matrix_type full
_refine_ls_number_parameters 300
_refine_ls_number_reflns 5710
_refine_ls_number_restraints 0
_refine_ls_restrained_S_all 1.028
_refine_ls_R_factor_all 0.0802
_refine_ls_R_factor_gt 0.0469
_refine_ls_shift/su_max 0.000
_refine_ls_shift/su_mean 0.000
_refine_ls_structure_factor_coef Fsqd
_refine_ls_weighting_details 'calc w=1/[\s^2^(Fo^2^)+(0.0521P)^2^+0.1829P] where P=(Fo^2^+2Fc^2^)/3'
_refine_ls_weighting_scheme calc
_refine_ls_wR_factor_gt 0.1100
_refine_ls_wR_factor_ref 0.1267
_reflns_number_gt 3683
_reflns_number_total 5710
_reflns_threshold_expression I>2\s(I)
_cod_data_source_file bt5946.cif
_cod_data_source_block I
_cod_original_cell_volume 1176.86(5)
_cod_original_sg_symbol_Hall ' -P 1'
_cod_database_code 2235374
_cod_database_fobs_code 2235374

loop_
_symmetry_equiv_pos_as_xyz
'x, y, z'
'-x, -y, -z'

loop_
_atom_site_type_symbol
_atom_site_label
_atom_site_fract_x
_atom_site_fract_y
_atom_site_fract_z
_atom_site_U_iso_or_equiv
_atom_site_adp_type
_atom_site_calc_flag
_atom_site_refinement_flags
_atom_site_occupancy
_atom_site_symmetry_multiplicity
C C1 0.41831(18) -0.27590(16) 0.18680(14) 0.0505(4) Uani d . 1 1
H H1 0.3986 -0.2081 0.1731 0.061 Uiso calc R 1 1
C C2 0.3444(2) -0.34918(18) 0.24884(16) 0.0624(5) Uani d . 1 1
H H2 0.2763 -0.3297 0.2775 0.075 Uiso calc R 1 1
C C3 0.3709(2) -0.4505(2) 0.26837(17) 0.0694(5) Uani d . 1 1
H H3 0.3219 -0.4987 0.3111 0.083 Uiso calc R 1 1
C C4 0.4697(2) -0.48088(19) 0.22485(17) 0.0664(5) Uani d . 1 1
H H4 0.4866 -0.5503 0.2373 0.080 Uiso calc R 1 1
C C5 0.54353(19) -0.40857(16) 0.16293(15) 0.0525(4) Uani d . 1 1
H H5 0.6089 -0.4307 0.1327 0.063 Uiso calc R 1 1
C C6 0.52232(17) -0.30277(14) 0.14460(13) 0.0418(3) Uani d . 1 1
C C7 0.60328(17) -0.23200(14) 0.07556(12) 0.0427(3) Uani d . 1 1
H H7 0.6177 -0.2840 0.0180 0.051 Uiso calc R 1 1
C C8 0.65925(17) -0.10413(14) 0.08314(12) 0.0402(3) Uani d . 1 1
C C9 0.65417(17) 0.00032(14) 0.17295(13) 0.0427(3) Uani d . 1 1
H H9A 0.5591 0.0062 0.1343 0.051 Uiso calc R 1 1
H H9B 0.6412 -0.0304 0.2385 0.051 Uiso calc R 1 1
C C10 0.93968(17) 0.16227(14) 0.30881(12) 0.0365(3) Uani d . 1 1
C C11 0.9588(2) 0.06137(16) 0.34304(13) 0.0476(4) Uani d . 1 1
H H11 0.8730 -0.0267 0.3075 0.057 Uiso calc R 1 1
C C12 1.1034(2) 0.09086(19) 0.42885(14) 0.0598(5) Uani d . 1 1
H H12 1.1132 0.0222 0.4504 0.072 Uiso calc R 1 1
C C13 1.2329(2) 0.21927(19) 0.48300(15) 0.0627(5) Uani d . 1 1
H H13 1.3297 0.2382 0.5409 0.075 Uiso calc R 1 1
C C14 1.2162(2) 0.31928(17) 0.44981(15) 0.0557(4) Uani d . 1 1
H H14 1.3035 0.4067 0.4855 0.067 Uiso calc R 1 1
C C15 1.07327(17) 0.29301(14) 0.36500(13) 0.0435(3) Uani d . 1 1
H H15 1.0652 0.3629 0.3447 0.052 Uiso calc R 1 1
C C16 0.77545(19) 0.24172(14) 0.19443(13) 0.0424(3) Uani d . 1 1
H H16A 0.6728 0.2021 0.1264 0.051 Uiso calc R 1 1
H H16B 0.8608 0.2908 0.1699 0.051 Uiso calc R 1 1
C C17 0.77845(18) 0.34132(15) 0.29512(13) 0.0426(3) Uani d . 1 1
C C18 0.83568(18) 0.47221(15) 0.31417(13) 0.0460(4) Uani d . 1 1
H H18 0.8367 0.5199 0.3839 0.055 Uiso calc R 1 1
C C19 0.89688(18) 0.55354(15) 0.24480(13) 0.0440(3) Uani d . 1 1
C C20 0.8597(2) 0.50340(16) 0.12296(14) 0.0512(4) Uani d . 1 1
H H20 0.7963 0.4112 0.0815 0.061 Uiso calc R 1 1
C C21 0.9149(2) 0.58743(18) 0.06251(16) 0.0619(5) Uani d . 1 1
H H21 0.8882 0.5517 -0.0191 0.074 Uiso calc R 1 1
C C22 1.0091(3) 0.72337(19) 0.12183(18) 0.0707(5) Uani d . 1 1
H H22 1.0481 0.7799 0.0812 0.085 Uiso calc R 1 1
C C23 1.0455(3) 0.77566(18) 0.24174(19) 0.0718(5) Uani d . 1 1
H H23 1.1089 0.8680 0.2822 0.086 Uiso calc R 1 1
C C24 0.9889(2) 0.69226(16) 0.30240(16) 0.0582(4) Uani d . 1 1
H H24 1.0124 0.7292 0.3832 0.070 Uiso calc R 1 1
C C25 0.72072(18) -0.06039(16) -0.00643(14) 0.0468(4) Uani d . 1 1
C C26 0.8187(3) -0.1112(2) -0.15181(19) 0.0900(7) Uani d . 1 1
H H26A 0.7303 -0.1187 -0.2152 0.135 Uiso calc R 1 1
H H26B 0.8486 -0.1746 -0.1821 0.135 Uiso calc R 1 1
H H26C 0.9099 -0.0219 -0.1217 0.135 Uiso calc R 1 1
C C27 0.7138(2) 0.29464(17) 0.38288(15) 0.0530(4) Uani d . 1 1
C C28 0.5352(3) 0.1088(2) 0.4154(2) 0.0999(8) Uani d . 1 1
H H28A 0.6222 0.1220 0.4839 0.150 Uiso calc R 1 1
H H28B 0.4601 0.0144 0.3739 0.150 Uiso calc R 1 1
H H28C 0.4801 0.1518 0.4414 0.150 Uiso calc R 1 1
N N1 0.79578(14) 0.13407(11) 0.22255(10) 0.0407(3) Uani d . 1 1
O O1 0.72348(16) 0.03324(13) -0.03387(11) 0.0649(3) Uani d . 1 1
O O2 0.76968(17) -0.13876(12) -0.05645(11) 0.0697(4) Uani d . 1 1
O O3 0.7549(2) 0.36236(14) 0.48407(12) 0.0899(5) Uani d . 1 1
O O4 0.59991(17) 0.16605(12) 0.33627(12) 0.0769(4) Uani d . 1 1

loop_
_atom_site_aniso_label
_atom_site_aniso_U_11
_atom_site_aniso_U_22
_atom_site_aniso_U_33
_atom_site_aniso_U_12
_atom_site_aniso_U_13
_atom_site_aniso_U_23
C1 0.0439(8) 0.0400(9) 0.0580(10) 0.0154(7) 0.0226(8) 0.0087(7)
C2 0.0484(10) 0.0593(12) 0.0636(11) 0.0140(9) 0.0287(9) 0.0121(9)
C3 0.0591(11) 0.0653(13) 0.0618(11) 0.0110(10) 0.0231(10) 0.0281(10)
C4 0.0644(11) 0.0522(11) 0.0699(12) 0.0216(10) 0.0174(10) 0.0285(10)
C5 0.0503(9) 0.0434(9) 0.0567(10) 0.0222(8) 0.0173(8) 0.0130(8)
C6 0.0388(7) 0.0313(8) 0.0409(8) 0.0108(6) 0.0131(6) 0.0043(6)
C7 0.0441(8) 0.0353(8) 0.0431(8) 0.0181(7) 0.0189(7) 0.0046(6)
C8 0.0384(7) 0.0345(8) 0.0407(8) 0.0155(7) 0.0157(6) 0.0059(6)
C9 0.0419(8) 0.0320(8) 0.0491(8) 0.0155(7) 0.0210(7) 0.0076(6)
C10 0.0439(8) 0.0350(8) 0.0350(7) 0.0203(7) 0.0225(6) 0.0104(6)
C11 0.0599(10) 0.0387(9) 0.0416(8) 0.0237(8) 0.0199(8) 0.0123(7)
C12 0.0810(13) 0.0633(12) 0.0442(9) 0.0476(11) 0.0199(9) 0.0178(9)
C13 0.0589(11) 0.0724(13) 0.0460(9) 0.0387(11) 0.0090(8) 0.0040(9)
C14 0.0464(9) 0.0506(10) 0.0548(10) 0.0209(8) 0.0175(8) 0.0002(8)
C15 0.0447(8) 0.0366(8) 0.0483(8) 0.0190(7) 0.0235(7) 0.0097(7)
C16 0.0516(9) 0.0354(8) 0.0420(8) 0.0242(7) 0.0194(7) 0.0110(6)
C17 0.0477(8) 0.0388(8) 0.0447(8) 0.0252(7) 0.0198(7) 0.0110(7)
C18 0.0547(9) 0.0427(9) 0.0458(8) 0.0298(8) 0.0226(7) 0.0099(7)
C19 0.0500(8) 0.0371(8) 0.0503(9) 0.0279(7) 0.0197(7) 0.0124(7)
C20 0.0635(10) 0.0406(9) 0.0483(9) 0.0297(8) 0.0166(8) 0.0136(7)
C21 0.0878(13) 0.0560(11) 0.0545(10) 0.0443(11) 0.0290(10) 0.0243(9)
C22 0.0986(15) 0.0569(12) 0.0821(14) 0.0463(12) 0.0493(12) 0.0386(11)
C23 0.0914(14) 0.0364(10) 0.0839(14) 0.0281(10) 0.0388(12) 0.0177(10)
C24 0.0734(12) 0.0406(9) 0.0602(10) 0.0299(9) 0.0293(9) 0.0104(8)
C25 0.0473(9) 0.0390(9) 0.0464(8) 0.0175(7) 0.0198(7) 0.0081(7)
C26 0.1282(19) 0.0856(16) 0.0804(14) 0.0509(15) 0.0781(15) 0.0305(12)
C27 0.0664(11) 0.0444(10) 0.0567(10) 0.0303(9) 0.0339(9) 0.0156(8)
C28 0.1206(19) 0.0731(15) 0.1195(19) 0.0308(14) 0.0928(17) 0.0376(14)
N1 0.0428(7) 0.0290(6) 0.0458(7) 0.0167(6) 0.0161(6) 0.0100(5)
O1 0.0853(9) 0.0595(8) 0.0673(8) 0.0399(7) 0.0417(7) 0.0318(7)
O2 0.1020(10) 0.0596(8) 0.0761(8) 0.0452(8) 0.0650(8) 0.0272(7)
O3 0.1303(13) 0.0634(9) 0.0627(8) 0.0304(9) 0.0559(9) 0.0136(7)
O4 0.0862(9) 0.0504(8) 0.0820(9) 0.0144(7) 0.0586(8) 0.0099(7)

loop_
_atom_type_symbol
_atom_type_description
_atom_type_scat_dispersion_real
_atom_type_scat_dispersion_imag
_atom_type_scat_source
C C 0.0033 0.0016 'International Tables Vol C Tables 4.2.6.8 and 6.1.1.4'
H H 0.0000 0.0000 'International Tables Vol C Tables 4.2.6.8 and 6.1.1.4'
N N 0.0061 0.0033 'International Tables Vol C Tables 4.2.6.8 and 6.1.1.4'
O O 0.0106 0.0060 'International Tables Vol C Tables 4.2.6.8 and 6.1.1.4'

loop_
_geom_angle_atom_site_label_1
_geom_angle_atom_site_label_2
_geom_angle_atom_site_label_3
_geom_angle
C2 C1 C6 120.52(15)
C2 C1 H1 119.7
C6 C1 H1 119.7
C3 C2 C1 120.32(16)
C3 C2 H2 119.8
C1 C2 H2 119.8
C2 C3 C4 120.09(16)
C2 C3 H3 120.0
C4 C3 H3 120.0
C5 C4 C3 119.93(17)
C5 C4 H4 120.0
C3 C4 H4 120.0
C4 C5 C6 121.21(16)
C4 C5 H5 119.4
C6 C5 H5 119.4
C5 C6 C1 117.88(14)
C5 C6 C7 117.79(13)
C1 C6 C7 124.22(13)
C8 C7 C6 129.70(12)
C8 C7 H7 115.1
C6 C7 H7 115.1
C7 C8 C25 119.20(12)
C7 C8 C9 124.47(12)
C25 C8 C9 116.18(12)
N1 C9 C8 115.32(11)
N1 C9 H9A 108.4
C8 C9 H9A 108.4
N1 C9 H9B 108.4
C8 C9 H9B 108.4
H9A C9 H9B 107.5
N1 C10 C11 121.47(13)
N1 C10 C15 121.47(12)
C11 C10 C15 117.06(13)
C12 C11 C10 120.84(15)
C12 C11 H11 119.6
C10 C11 H11 119.6
C13 C12 C11 121.37(16)
C13 C12 H12 119.3
C11 C12 H12 119.3
C12 C13 C14 118.45(16)
C12 C13 H13 120.8
C14 C13 H13 120.8
C13 C14 C15 121.48(16)
C13 C14 H14 119.3
C15 C14 H14 119.3
C14 C15 C10 120.80(14)
C14 C15 H15 119.6
C10 C15 H15 119.6
N1 C16 C17 115.91(11)
N1 C16 H16A 108.3
C17 C16 H16A 108.3
N1 C16 H16B 108.3
C17 C16 H16B 108.3
H16A C16 H16B 107.4
C18 C17 C27 114.62(13)
C18 C17 C16 125.71(13)
C27 C17 C16 119.67(13)
C17 C18 C19 131.42(13)
C17 C18 H18 114.3
C19 C18 H18 114.3
C20 C19 C24 117.28(15)
C20 C19 C18 124.78(14)
C24 C19 C18 117.74(14)
C21 C20 C19 121.32(15)
C21 C20 H20 119.3
C19 C20 H20 119.3
C22 C21 C20 120.34(16)
C22 C21 H21 119.8
C20 C21 H21 119.8
C21 C22 C23 119.52(17)
C21 C22 H22 120.2
C23 C22 H22 120.2
C22 C23 C24 120.42(17)
C22 C23 H23 119.8
C24 C23 H23 119.8
C23 C24 C19 121.07(16)
C23 C24 H24 119.5
C19 C24 H24 119.5
O1 C25 O2 123.05(14)
O1 C25 C8 124.34(13)
O2 C25 C8 112.58(13)
O2 C26 H26A 109.5
O2 C26 H26B 109.5
H26A C26 H26B 109.5
O2 C26 H26C 109.5
H26A C26 H26C 109.5
H26B C26 H26C 109.5
O3 C27 O4 121.91(15)
O3 C27 C17 125.83(16)
O4 C27 C17 112.25(13)
O4 C28 H28A 109.5
O4 C28 H28B 109.5
H28A C28 H28B 109.5
O4 C28 H28C 109.5
H28A C28 H28C 109.5
H28B C28 H28C 109.5
C10 N1 C16 120.33(11)
C10 N1 C9 120.62(11)
C16 N1 C9 118.29(11)
C25 O2 C26 116.69(14)
C27 O4 C28 116.80(15)

loop_
_geom_bond_atom_site_label_1
_geom_bond_atom_site_label_2
_geom_bond_distance
C1 C2 1.381(2)
C1 C6 1.394(2)
C1 H1 0.9300
C2 C3 1.370(3)
C2 H2 0.9300
C3 C4 1.375(3)
C3 H3 0.9300
C4 C5 1.373(2)
C4 H4 0.9300
C5 C6 1.392(2)
C5 H5 0.9300
C6 C7 1.4704(19)
C7 C8 1.3362(19)
C7 H7 0.9300
C8 C25 1.484(2)
C8 C9 1.5172(19)
C9 N1 1.4533(18)
C9 H9A 0.9700
C9 H9B 0.9700
C10 N1 1.3830(18)
C10 C11 1.3985(19)
C10 C15 1.401(2)
C11 C12 1.380(2)
C11 H11 0.9300
C12 C13 1.370(3)
C12 H12 0.9300
C13 C14 1.373(2)
C13 H13 0.9300
C14 C15 1.376(2)
C14 H14 0.9300
C15 H15 0.9300
C16 N1 1.4499(17)
C16 C17 1.5211(19)
C16 H16A 0.9700
C16 H16B 0.9700
C17 C18 1.338(2)
C17 C27 1.489(2)
C18 C19 1.462(2)
C18 H18 0.9300
C19 C20 1.391(2)
C19 C24 1.391(2)
C20 C21 1.376(2)
C20 H20 0.9300
C21 C22 1.369(3)
C21 H21 0.9300
C22 C23 1.373(3)
C22 H22 0.9300
C23 C24 1.377(2)
C23 H23 0.9300
C24 H24 0.9300
C25 O1 1.2032(18)
C25 O2 1.3367(18)
C26 O2 1.440(2)
C26 H26A 0.9600
C26 H26B 0.9600
C26 H26C 0.9600
C27 O3 1.1976(19)
C27 O4 1.326(2)
C28 O4 1.438(2)
C28 H28A 0.9600
C28 H28B 0.9600
C28 H28C 0.9600

loop_
_geom_hbond_atom_site_label_D
_geom_hbond_atom_site_label_H
_geom_hbond_atom_site_label_A
_geom_hbond_site_symmetry_A
_geom_hbond_distance_DH
_geom_hbond_distance_HA
_geom_hbond_distance_DA
_geom_hbond_angle_DHA
_geom_hbond_publ_flag
C9 H9A O1 2_655 0.9700 2.5200 3.474(2) 167.00 yes

loop_
_geom_torsion_atom_site_label_1
_geom_torsion_atom_site_label_2
_geom_torsion_atom_site_label_3
_geom_torsion_atom_site_label_4
_geom_torsion
C6 C1 C2 C3 -0.8(3)
C1 C2 C3 C4 -0.8(3)
C2 C3 C4 C5 0.8(3)
C3 C4 C5 C6 1.0(3)
C4 C5 C6 C1 -2.6(2)
C4 C5 C6 C7 -178.95(15)
C2 C1 C6 C5 2.5(2)
C2 C1 C6 C7 178.59(15)
C5 C6 C7 C8 -150.06(16)
C1 C6 C7 C8 33.8(2)
C6 C7 C8 C25 -173.35(14)
C6 C7 C8 C9 2.1(2)
C7 C8 C9 N1 141.60(14)
C25 C8 C9 N1 -42.83(18)
N1 C10 C11 C12 179.68(13)
C15 C10 C11 C12 0.3(2)
C10 C11 C12 C13 -0.2(2)
C11 C12 C13 C14 -0.2(2)
C12 C13 C14 C15 0.5(2)
C13 C14 C15 C10 -0.5(2)
N1 C10 C15 C14 -179.34(12)
C11 C10 C15 C14 0.09(19)
N1 C16 C17 C18 147.18(15)
N1 C16 C17 C27 -32.7(2)
C27 C17 C18 C19 -174.80(15)
C16 C17 C18 C19 5.3(3)
C17 C18 C19 C20 22.5(3)
C17 C18 C19 C24 -162.63(16)
C24 C19 C20 C21 1.5(2)
C18 C19 C20 C21 176.33(15)
C19 C20 C21 C22 0.3(3)
C20 C21 C22 C23 -1.3(3)
C21 C22 C23 C24 0.4(3)
C22 C23 C24 C19 1.5(3)
C20 C19 C24 C23 -2.3(2)
C18 C19 C24 C23 -177.57(16)
C7 C8 C25 O1 154.50(16)
C9 C8 C25 O1 -21.3(2)
C7 C8 C25 O2 -23.9(2)
C9 C8 C25 O2 160.27(13)
C18 C17 C27 O3 -26.7(2)
C16 C17 C27 O3 153.25(18)
C18 C17 C27 O4 152.40(14)
C16 C17 C27 O4 -27.7(2)
C11 C10 N1 C16 175.89(12)
C15 C10 N1 C16 -4.70(18)
C11 C10 N1 C9 6.04(18)
C15 C10 N1 C9 -174.56(12)
C17 C16 N1 C10 -64.45(17)
C17 C16 N1 C9 105.64(15)
C8 C9 N1 C10 -75.60(16)
C8 C9 N1 C16 114.34(14)
O1 C25 O2 C26 -3.5(3)
C8 C25 O2 C26 174.95(16)
O3 C27 O4 C28 -4.1(3)
C17 C27 O4 C28 176.82(16)

loop_
_cod_related_entry_id
_cod_related_entry_database
_cod_related_entry_code
1 ChemSpider 30657849
